data_2217721
loop_
_publ_author_name
'Chen, Jie'

_publ_section_title
<i>catena</i>-Poly[[bis[\m-2-(3-pyridyl)-1<i>H</i>-benzimidazole]-\k^2^<i>N</i>^2^:<i>N</i>^3^;\k^2^<i>N</i>^3^:<i>N</i>^2^-disilver(I)]-\m-2,5-dicarboxybenzene-1,4-dicarboxylato-\k^2^<i>O</i>^2^:<i>O</i>^5^]
_journal_coeditor_code BH2158
_journal_issue 3
_journal_name_full 'Acta Crystallographica Section E'
_journal_page_first m498
_journal_page_last m499
_journal_paper_doi 10.1107/S1600536808004984
_journal_volume 64
_journal_year 2008
_chemical_formula_iupac '[Ag2 (C10 H4 O8) (C12 H9 N3)2]'
_chemical_formula_moiety 'C34 H22 Ag2 N6 O8'
_chemical_formula_sum 'C34 H22 Ag2 N6 O8'
_chemical_formula_weight 858.32
_chemical_name_systematic
;
<i>catena</i>-Poly[[bis[\m-2-(3-pyridyl)-1<i>H</i>-benzimidazole]-
\k^2^N^2^:N^3^;\k^2^N^3^:N^2^-disilver(I)]-\m-2,5-dicarboxybenzene-1,4-
dicarboxylato-\k^2^O^2^:O^5^]
;
_space_group_IT_number 14
_symmetry_cell_setting monoclinic
_symmetry_space_group_name_Hall '-P 2yn'
_symmetry_space_group_name_H-M 'P 1 21/n 1'
_atom_sites_solution_hydrogens geom
_atom_sites_solution_primary direct
_atom_sites_solution_secondary difmap
_audit_creation_method SHELXL-97
_cell_angle_alpha 90.00
_cell_angle_beta 92.393(3)
_cell_angle_gamma 90.00
_cell_formula_units_Z 2
_cell_length_a 4.8940(11)
_cell_length_b 16.011(4)
_cell_length_c 19.077(4)
_cell_measurement_reflns_used 3641
_cell_measurement_temperature 293(2)
_cell_measurement_theta_max 27.4835
_cell_measurement_theta_min 2.4867
_cell_volume 1493.5(6)
_computing_cell_refinement 'CrystalClear (Rigaku, 2000)'
_computing_data_collection 'CrystalClear (Rigaku, 2000)'
_computing_data_reduction 'CrystalClear (Rigaku, 2000)'
_computing_molecular_graphics 'CrystalStructure (Rigaku, 2000)'
_computing_publication_material 'SHELXL97 (Sheldrick, 2008)'
_computing_structure_refinement 'SHELXL97 (Sheldrick, 2008)'
_computing_structure_solution 'SHELXS97 (Sheldrick, 2008)'
_diffrn_ambient_temperature 293(2)
_diffrn_measured_fraction_theta_full 0.991
_diffrn_measured_fraction_theta_max 0.991
_diffrn_measurement_device_type 'Rigaku Mercury CCD'
_diffrn_measurement_method \w
_diffrn_radiation_monochromator graphite
_diffrn_radiation_source 'fine-focus sealed tube'
_diffrn_radiation_type MoK\a
_diffrn_radiation_wavelength 0.71073
_diffrn_reflns_av_R_equivalents 0.0226
_diffrn_reflns_av_sigmaI/netI 0.0203
_diffrn_reflns_limit_h_max 6
_diffrn_reflns_limit_h_min -6
_diffrn_reflns_limit_k_max 20
_diffrn_reflns_limit_k_min -20
_diffrn_reflns_limit_l_max 24
_diffrn_reflns_limit_l_min -18
_diffrn_reflns_number 11420
_diffrn_reflns_theta_full 27.48
_diffrn_reflns_theta_max 27.48
_diffrn_reflns_theta_min 2.49
_diffrn_standards_decay_% 0
_diffrn_standards_interval_count 0
_diffrn_standards_interval_time 0
_diffrn_standards_number 0
_exptl_absorpt_coefficient_mu 1.380
_exptl_absorpt_correction_T_max 0.842
_exptl_absorpt_correction_T_min 0.806
_exptl_absorpt_correction_type multi-scan
_exptl_absorpt_process_details '(CrystalClear; Rigaku, 2000)'
_exptl_crystal_colour Colourless
_exptl_crystal_density_diffrn 1.909
_exptl_crystal_density_method 'not measured'
_exptl_crystal_description Prism
_exptl_crystal_F_000 852
_exptl_crystal_size_max 0.4800
_exptl_crystal_size_mid 0.1300
_exptl_crystal_size_min 0.1300
_refine_diff_density_max 0.502
_refine_diff_density_min -0.847
_refine_ls_extinction_method none
_refine_ls_goodness_of_fit_ref 1.071
_refine_ls_hydrogen_treatment mixed
_refine_ls_matrix_type full
_refine_ls_number_parameters 230
_refine_ls_number_reflns 3405
_refine_ls_number_restraints 1
_refine_ls_restrained_S_all 1.071
_refine_ls_R_factor_all 0.0341
_refine_ls_R_factor_gt 0.0296
_refine_ls_shift/su_max 0.005
_refine_ls_shift/su_mean 0.000
_refine_ls_structure_factor_coef Fsqd
_refine_ls_weighting_details 'calc w=1/[\s^2^(Fo^2^)+(0.0366P)^2^+0.9191P] where P=(Fo^2^+2Fc^2^)/3'
_refine_ls_weighting_scheme calc
_refine_ls_wR_factor_gt 0.0715
_refine_ls_wR_factor_ref 0.0746
_reflns_number_gt 3079
_reflns_number_total 3405
_reflns_threshold_expression I>2\s(I)
_cod_data_source_file bh2158.cif
_cod_data_source_block I
_cod_original_cell_volume 1493.6(6)
_cod_original_sg_symbol_H-M 'P 21/n'
_cod_database_code 2217721
_cod_database_fobs_code 2217721

loop_
_symmetry_equiv_pos_as_xyz
'x, y, z'
'-x+1/2, y+1/2, -z+1/2'
'-x, -y, -z'
'x-1/2, -y-1/2, z-1/2'

loop_
_atom_site_type_symbol
_atom_site_label
_atom_site_fract_x
_atom_site_fract_y
_atom_site_fract_z
_atom_site_U_iso_or_equiv
_atom_site_adp_type
_atom_site_calc_flag
_atom_site_refinement_flags
_atom_site_occupancy
Ag Ag1 0.71244(4) 0.134099(11) 1.018347(10) 0.04125(9) Uani d . 1
C C1 1.1680(5) -0.15500(14) 1.13812(13) 0.0343(5) Uani d . 1
H H1A 1.2997 -0.1963 1.1336 0.041 Uiso calc R 1
C C2 1.0649(5) -0.14053(14) 1.20320(14) 0.0359(5) Uani d . 1
H H2A 1.1275 -0.1717 1.2418 0.043 Uiso calc R 1
C C3 0.8688(5) -0.07976(15) 1.21087(12) 0.0329(5) Uani d . 1
H H3B 0.7980 -0.0695 1.2545 0.039 Uiso calc R 1
C C4 0.7781(4) -0.03380(13) 1.15231(12) 0.0265(4) Uani d . 1
C C5 0.8913(5) -0.05275(13) 1.08884(12) 0.0324(5) Uani d . 1
H H5A 0.8300 -0.0232 1.0493 0.039 Uiso calc R 1
C C6 0.5728(4) 0.03242(13) 1.15806(11) 0.0264(4) Uani d . 1
C C7 0.3021(5) 0.13812(13) 1.13776(12) 0.0269(4) Uani d . 1
C C8 0.1575(5) 0.20687(14) 1.11051(13) 0.0347(5) Uani d . 1
H H8A 0.1860 0.2269 1.0656 0.042 Uiso calc R 1
C C9 -0.0299(5) 0.24392(16) 1.15313(14) 0.0386(6) Uani d . 1
H H9A -0.1287 0.2900 1.1365 0.046 Uiso calc R 1
C C10 -0.0745(5) 0.21380(16) 1.22058(14) 0.0383(6) Uani d . 1
H H10A -0.2039 0.2399 1.2474 0.046 Uiso calc R 1
C C11 0.0682(5) 0.14644(15) 1.24842(13) 0.0332(5) Uani d . 1
H H11A 0.0396 0.1267 1.2934 0.040 Uiso calc R 1
C C12 0.2577(4) 0.10963(13) 1.20541(11) 0.0264(4) Uani d . 1
C C13 0.5075(5) 0.32005(13) 0.96973(12) 0.0322(5) Uani d . 1
C C14 0.4884(5) 0.41435(13) 0.98108(11) 0.0271(4) Uani d . 1
C C15 0.3175(5) 0.47238(13) 0.94531(11) 0.0271(4) Uani d . 1
C C16 0.1144(5) 0.45603(15) 0.88456(12) 0.0320(5) Uani d . 1
C C17 0.3352(5) 0.55568(14) 0.96571(12) 0.0297(5) Uani d . 1
H H17A 0.2214 0.5939 0.9422 0.036 Uiso calc R 1
N N1 1.0845(4) -0.11132(12) 1.08101(11) 0.0347(4) Uani d . 1
N N2 0.5015(4) 0.08847(11) 1.10831(9) 0.0273(4) Uani d . 1
N N3 0.4299(4) 0.04296(11) 1.21627(9) 0.0273(4) Uani d . 1
H H3A 0.4443 0.0131 1.2537 0.033 Uiso calc R 1
O O1 0.6918(4) 0.28180(11) 1.00119(11) 0.0484(5) Uani d . 1
O O2 0.3341(4) 0.28260(11) 0.92949(12) 0.0486(5) Uani d D 1
H H2B 0.217(7) 0.316(2) 0.912(2) 0.082(13) Uiso d D 1
O O3 0.0298(4) 0.51666(11) 0.84962(9) 0.0440(4) Uani d . 1
O O4 0.0356(4) 0.38153(11) 0.87095(10) 0.0456(5) Uani d . 1

loop_
_atom_site_aniso_label
_atom_site_aniso_U_11
_atom_site_aniso_U_22
_atom_site_aniso_U_33
_atom_site_aniso_U_12
_atom_site_aniso_U_13
_atom_site_aniso_U_23
Ag1 0.05515(15) 0.02899(12) 0.04086(13) 0.01185(8) 0.01680(9) 0.00789(7)
C1 0.0358(12) 0.0225(10) 0.0449(14) 0.0059(9) 0.0042(10) 0.0043(9)
C2 0.0383(13) 0.0301(12) 0.0393(13) 0.0058(10) 0.0011(10) 0.0093(9)
C3 0.0362(12) 0.0305(12) 0.0320(12) 0.0041(10) 0.0018(9) 0.0010(9)
C4 0.0274(11) 0.0187(9) 0.0333(11) -0.0010(8) 0.0010(8) -0.0001(8)
C5 0.0411(13) 0.0216(10) 0.0347(12) 0.0054(9) 0.0037(10) 0.0026(8)
C6 0.0283(11) 0.0205(10) 0.0303(11) -0.0005(8) -0.0007(8) -0.0007(8)
C7 0.0263(11) 0.0219(10) 0.0323(11) -0.0002(8) -0.0002(8) -0.0008(8)
C8 0.0368(13) 0.0280(11) 0.0386(13) 0.0034(10) -0.0037(10) 0.0050(9)
C9 0.0372(13) 0.0284(12) 0.0492(15) 0.0097(10) -0.0073(11) -0.0006(10)
C10 0.0324(12) 0.0360(13) 0.0463(14) 0.0081(10) 0.0001(10) -0.0107(10)
C11 0.0319(12) 0.0337(12) 0.0339(12) 0.0015(9) 0.0014(9) -0.0027(9)
C12 0.0259(11) 0.0223(10) 0.0307(11) 0.0005(8) -0.0023(8) -0.0012(8)
C13 0.0455(14) 0.0189(10) 0.0327(12) 0.0017(9) 0.0057(10) -0.0001(8)
C14 0.0379(12) 0.0173(9) 0.0261(10) 0.0030(8) 0.0037(9) 0.0002(7)
C15 0.0347(12) 0.0219(10) 0.0249(10) 0.0022(9) 0.0035(8) 0.0003(8)
C16 0.0380(13) 0.0309(11) 0.0269(11) 0.0029(9) 0.0012(9) -0.0016(9)
C17 0.0400(13) 0.0207(10) 0.0282(11) 0.0055(9) -0.0013(9) 0.0031(8)
N1 0.0428(12) 0.0208(9) 0.0410(11) 0.0040(8) 0.0082(9) 0.0028(8)
N2 0.0303(10) 0.0220(9) 0.0297(9) 0.0025(7) 0.0020(7) 0.0016(7)
N3 0.0304(10) 0.0244(9) 0.0272(9) 0.0038(7) 0.0014(7) 0.0023(7)
O1 0.0691(13) 0.0194(8) 0.0554(11) 0.0126(8) -0.0126(10) 0.0003(7)
O2 0.0545(12) 0.0220(8) 0.0680(13) 0.0009(8) -0.0133(10) -0.0091(8)
O3 0.0638(12) 0.0335(9) 0.0334(9) 0.0062(9) -0.0137(8) -0.0009(7)
O4 0.0538(12) 0.0345(9) 0.0471(11) -0.0065(8) -0.0147(9) -0.0035(8)

loop_
_atom_type_symbol
_atom_type_description
_atom_type_scat_dispersion_real
_atom_type_scat_dispersion_imag
_atom_type_scat_source
C C 0.0033 0.0016 'International Tables Vol C Tables 4.2.6.8 and 6.1.1.4'
H H 0.0000 0.0000 'International Tables Vol C Tables 4.2.6.8 and 6.1.1.4'
N N 0.0061 0.0033 'International Tables Vol C Tables 4.2.6.8 and 6.1.1.4'
O O 0.0106 0.0060 'International Tables Vol C Tables 4.2.6.8 and 6.1.1.4'
Ag Ag -0.8971 1.1015 'International Tables Vol C Tables 4.2.6.8 and 6.1.1.4'

loop_
_geom_angle_atom_site_label_1
_geom_angle_atom_site_label_2
_geom_angle_atom_site_label_3
_geom_angle_site_symmetry_1
_geom_angle_site_symmetry_3
_geom_angle
_geom_angle_publ_flag
N2 Ag1 N1 . 3_757 150.61(7) yes
N2 Ag1 O1 . . 115.06(7) yes
N1 Ag1 O1 3_757 . 93.66(7) yes
N1 C1 C2 . . 122.1(2) ?
N1 C1 H1A . . 118.9 ?
C2 C1 H1A . . 118.9 ?
C3 C2 C1 . . 119.8(2) ?
C3 C2 H2A . . 120.1 ?
C1 C2 H2A . . 120.1 ?
C2 C3 C4 . . 119.1(2) ?
C2 C3 H3B . . 120.4 ?
C4 C3 H3B . . 120.4 ?
C5 C4 C3 . . 117.3(2) ?
C5 C4 C6 . . 121.6(2) ?
C3 C4 C6 . . 121.1(2) ?
N1 C5 C4 . . 124.0(2) ?
N1 C5 H5A . . 118.0 ?
C4 C5 H5A . . 118.0 ?
N3 C6 N2 . . 111.75(19) ?
N3 C6 C4 . . 122.18(19) ?
N2 C6 C4 . . 126.1(2) ?
C8 C7 N2 . . 130.6(2) ?
C8 C7 C12 . . 120.4(2) ?
N2 C7 C12 . . 108.97(19) ?
C9 C8 C7 . . 117.2(2) ?
C9 C8 H8A . . 121.4 ?
C7 C8 H8A . . 121.4 ?
C8 C9 C10 . . 121.7(2) ?
C8 C9 H9A . . 119.2 ?
C10 C9 H9A . . 119.2 ?
C11 C10 C9 . . 121.9(2) ?
C11 C10 H10A . . 119.1 ?
C9 C10 H10A . . 119.1 ?
C10 C11 C12 . . 116.3(2) ?
C10 C11 H11A . . 121.9 ?
C12 C11 H11A . . 121.9 ?
N3 C12 C11 . . 131.3(2) ?
N3 C12 C7 . . 106.02(18) ?
C11 C12 C7 . . 122.7(2) ?
O1 C13 O2 . . 121.3(2) ?
O1 C13 C14 . . 118.2(2) ?
O2 C13 C14 . . 120.5(2) ?
C17 C14 C15 3_667 . 117.68(19) ?
C17 C14 C13 3_667 . 113.86(19) ?
C15 C14 C13 . . 128.5(2) ?
C17 C15 C14 . . 117.9(2) ?
C17 C15 C16 . . 114.22(19) ?
C14 C15 C16 . . 127.83(19) ?
O3 C16 O4 . 1 122.1(2) ?
O3 C16 O4 . . 122.1(2) ?
O3 C16 C15 . . 118.0(2) ?
O4 C16 C15 1 . 119.9(2) ?
O4 C16 C15 . . 119.9(2) ?
C15 C17 C14 . 3_667 124.4(2) ?
C15 C17 H17A . . 117.8 ?
C14 C17 H17A 3_667 . 117.8 ?
C5 N1 C1 . . 117.7(2) ?
C5 N1 Ag1 . 3_757 123.69(16) ?
C1 N1 Ag1 . 3_757 118.53(16) ?
C6 N2 C7 . . 105.18(18) ?
C6 N2 Ag1 . . 131.88(15) ?
C7 N2 Ag1 . . 119.44(14) ?
C6 N3 C12 . . 108.07(18) ?
C6 N3 O3 . 4_666 129.98(14) ?
C12 N3 O3 . 4_666 119.74(14) ?
C6 N3 H3A . . 126.0 ?
C12 N3 H3A . . 126.0 ?
C13 O1 Ag1 . . 125.98(17) ?
C13 O2 O4 . 1 110.37(15) ?
C13 O2 H2B . . 111(3) ?

loop_
_geom_bond_atom_site_label_1
_geom_bond_atom_site_label_2
_geom_bond_site_symmetry_2
_geom_bond_distance
_geom_bond_publ_flag
Ag1 N2 . 2.1663(18) yes
Ag1 N1 3_757 2.207(2) yes
Ag1 O1 . 2.3889(18) yes
C1 N1 . 1.344(3) ?
C1 C2 . 1.379(4) ?
C1 H1A . 0.9300 ?
C2 C3 . 1.379(3) ?
C2 H2A . 0.9300 ?
C3 C4 . 1.395(3) ?
C3 H3B . 0.9300 ?
C4 C5 . 1.386(3) ?
C4 C6 . 1.468(3) ?
C5 N1 . 1.344(3) ?
C5 H5A . 0.9300 ?
C6 N3 . 1.347(3) ?
C6 N2 . 1.342(3) ?
C7 C8 . 1.397(3) ?
C7 N2 . 1.395(3) ?
C7 C12 . 1.394(3) ?
C8 C9 . 1.384(4) ?
C8 H8A . 0.9300 ?
C9 C10 . 1.400(4) ?
C9 H9A . 0.9300 ?
C10 C11 . 1.379(3) ?
C10 H10A . 0.9300 ?
C11 C12 . 1.394(3) ?
C11 H11A . 0.9300 ?
C12 N3 . 1.370(3) ?
C13 O1 . 1.226(3) ?
C13 O2 . 1.271(3) ?
C13 C14 . 1.529(3) ?
C14 C17 3_667 1.390(3) ?
C14 C15 . 1.407(3) ?
C15 C17 . 1.391(3) ?
C15 C16 . 1.518(3) ?
C16 O3 . 1.239(3) ?
C16 O4 1 1.277(3) ?
C16 O4 . 1.277(3) ?
C17 H17A . 0.9300 ?
N3 O3 4_666 2.742(3) ?
N3 H3A . 0.8600 ?
O2 O4 1 2.399(3) ?
O2 H2B . 0.846(19) ?

loop_
_geom_hbond_atom_site_label_D
_geom_hbond_atom_site_label_H
_geom_hbond_atom_site_label_A
_geom_hbond_site_symmetry_A
_geom_hbond_distance_DH
_geom_hbond_distance_HA
_geom_hbond_distance_DA
_geom_hbond_angle_DHA
_geom_hbond_publ_flag
O2 H2B O4 1 0.846(19) 1.56(2) 2.399(3) 171(4) yes
N3 H3A O3 4_666 0.86 1.92 2.742(3) 159.4 yes

loop_
_geom_torsion_atom_site_label_1
_geom_torsion_atom_site_label_2
_geom_torsion_atom_site_label_3
_geom_torsion_atom_site_label_4
_geom_torsion_site_symmetry_1
_geom_torsion_site_symmetry_4
_geom_torsion
N1 C1 C2 C3 . . 0.3(4)
C1 C2 C3 C4 . . 0.0(4)
C2 C3 C4 C5 . . 0.4(3)
C2 C3 C4 C6 . . -179.0(2)
C3 C4 C5 N1 . . -1.1(4)
C6 C4 C5 N1 . . 178.3(2)
C5 C4 C6 N3 . . 169.4(2)
C3 C4 C6 N3 . . -11.2(3)
C5 C4 C6 N2 . . -10.2(3)
C3 C4 C6 N2 . . 169.2(2)
N2 C7 C8 C9 . . -179.8(2)
C12 C7 C8 C9 . . -0.6(3)
C7 C8 C9 C10 . . -0.3(4)
C8 C9 C10 C11 . . 0.9(4)
C9 C10 C11 C12 . . -0.5(4)
C10 C11 C12 N3 . . -179.8(2)
C10 C11 C12 C7 . . -0.4(4)
C8 C7 C12 N3 . . -179.5(2)
N2 C7 C12 N3 . . -0.1(2)
C8 C7 C12 C11 . . 0.9(4)
N2 C7 C12 C11 . . -179.7(2)
O1 C13 C14 C17 . 3_667 -8.4(3)
O2 C13 C14 C17 . 3_667 170.6(2)
O1 C13 C14 C15 . . 172.0(2)
O2 C13 C14 C15 . . -9.0(4)
C17 C14 C15 C17 3_667 . -0.3(4)
C13 C14 C15 C17 . . 179.3(2)
C17 C14 C15 C16 3_667 . 178.2(2)
C13 C14 C15 C16 . . -2.1(4)
C17 C15 C16 O3 . . 15.1(3)
C14 C15 C16 O3 . . -163.5(2)
C17 C15 C16 O4 . 1 -164.8(2)
C14 C15 C16 O4 . 1 16.6(4)
C17 C15 C16 O4 . . -164.8(2)
C14 C15 C16 O4 . . 16.6(4)
C14 C15 C17 C14 . 3_667 0.3(4)
C16 C15 C17 C14 . 3_667 -178.4(2)
C4 C5 N1 C1 . . 1.3(4)
C4 C5 N1 Ag1 . 3_757 -174.85(17)
C2 C1 N1 C5 . . -0.9(4)
C2 C1 N1 Ag1 . 3_757 175.50(19)
N3 C6 N2 C7 . . 0.7(2)
C4 C6 N2 C7 . . -179.8(2)
N3 C6 N2 Ag1 . . 158.67(15)
C4 C6 N2 Ag1 . . -21.7(3)
C8 C7 N2 C6 . . 179.0(2)
C12 C7 N2 C6 . . -0.3(2)
C8 C7 N2 Ag1 . . 17.7(3)
C12 C7 N2 Ag1 . . -161.64(14)
N1 Ag1 N2 C6 3_757 . 57.2(3)
O1 Ag1 N2 C6 . . -135.92(19)
N1 Ag1 N2 C7 3_757 . -147.28(17)
O1 Ag1 N2 C7 . . 19.57(18)
N2 C6 N3 C12 . . -0.8(2)
C4 C6 N3 C12 . . 179.6(2)
N2 C6 N3 O3 . 4_666 -163.40(15)
C4 C6 N3 O3 . 4_666 17.0(3)
C11 C12 N3 C6 . . -180.0(2)
C7 C12 N3 C6 . . 0.5(2)
C11 C12 N3 O3 . 4_666 -15.2(3)
C7 C12 N3 O3 . 4_666 165.26(14)
O2 C13 O1 Ag1 . . -15.7(4)
C14 C13 O1 Ag1 . . 163.34(15)
N2 Ag1 O1 C13 . . -85.5(2)
N1 Ag1 O1 C13 3_757 . 88.1(2)
O1 C13 O2 O4 . 1 -175.0(2)
C14 C13 O2 O4 . 1 6.0(3)
O3 C16 O4 O4 . 1 0.0(4)
C15 C16 O4 O4 . 1 0.0(3)
